data_7114294
loop_
_publ_author_name
'Stender, Matthias'
'Phillips, Andrew D.'
'Power, Philip P.'

_publ_section_title
;
 Formation of [Ar*Ge&#xE010;{CH2C(Me)C(Me)C&#xE011;H2}CH2C(Me)&#xE001;]2
 (Ar* = C6H3-2,6-Trip2; Trip = C6H2-2,4,6-i-Pr3) via reaction of
 Ar*GeGeAr* with 2,3-dimethyl-1,3-butadiene: evidence for the existence of
 a germanium analogue of an alkyne
;
_journal_issue 12
_journal_name_full 'Chemical Communications'
_journal_page_first 1312
_journal_paper_doi 10.1039/b203403d
_journal_year 2002
_chemical_formula_sum 'C90 H128 Ge2'
_chemical_formula_weight 1355.19
_chemical_name_common '[Bert*Ge(C6H10)(mu-C6H10)]2'
_chemical_name_systematic
; 
? 
;
_space_group_IT_number 14
_symmetry_cell_setting monoclinic
_symmetry_space_group_name_Hall '-P 2ybc'
_symmetry_space_group_name_H-M 'P 1 21/c 1'
_atom_sites_solution_hydrogens geom
_atom_sites_solution_primary direct
_atom_sites_solution_secondary difmap
_audit_creation_method SHELXL-97
_cell_angle_alpha 90.00
_cell_angle_beta 106.8280(10)
_cell_angle_gamma 90.00
_cell_formula_units_Z 2
_cell_length_a 12.8612(8)
_cell_length_b 19.4797(12)
_cell_length_c 16.8275(10)
_cell_measurement_reflns_used 5061
_cell_measurement_temperature 90(2)
_cell_measurement_theta_max 28.90
_cell_measurement_theta_min 2.44
_cell_volume 4035.3(4)
_computing_cell_refinement 'Bruker SMART'
_computing_data_collection 'Bruker SMART'
_computing_data_reduction 'Bruker SHELXTL v. 5.10'
_computing_molecular_graphics 'XP, Bruker SHELXTL v. 5.10'
_computing_publication_material 'XCIF, Bruker SHELXTL v. 5.10'
_computing_structure_refinement 'XL, Bruker SHELXTL v. 5.10'
_computing_structure_solution 'XS, Bruker SHELXTL v. 5.10'
_diffrn_ambient_temperature 90(2)
_diffrn_measured_fraction_theta_full 0.996
_diffrn_measured_fraction_theta_max 0.996
_diffrn_measurement_device_type 'Bruker SMART 1000'
_diffrn_measurement_method /w
_diffrn_radiation_monochromator graphite
_diffrn_radiation_source 'normal-focus sealed tube'
_diffrn_radiation_type MoK\a
_diffrn_radiation_wavelength 0.71073
_diffrn_reflns_av_R_equivalents 0.0556
_diffrn_reflns_av_sigmaI/netI 0.0609
_diffrn_reflns_limit_h_max 15
_diffrn_reflns_limit_h_min -15
_diffrn_reflns_limit_k_max 23
_diffrn_reflns_limit_k_min -23
_diffrn_reflns_limit_l_max 20
_diffrn_reflns_limit_l_min -13
_diffrn_reflns_number 25194
_diffrn_reflns_theta_full 25.25
_diffrn_reflns_theta_max 25.25
_diffrn_reflns_theta_min 1.96
_diffrn_standards_decay_% <0.01
_diffrn_standards_number '50 frames remeasured'
_exptl_absorpt_coefficient_mu 0.787
_exptl_absorpt_correction_T_max 0.8336
_exptl_absorpt_correction_T_min 0.8156
_exptl_absorpt_correction_type empirical
_exptl_absorpt_process_details
;
SADABS: an empirical absorption program by G. M. Sheldrick
using the method described by Blessing, R. H.; Acta Cryst.
A51, 1995, 33.
;
_exptl_crystal_colour colorless
_exptl_crystal_density_diffrn 1.115
_exptl_crystal_density_method 'not measured'
_exptl_crystal_description cube
_exptl_crystal_F_000 1464
_exptl_crystal_size_max 0.27
_exptl_crystal_size_mid 0.25
_exptl_crystal_size_min 0.24
_refine_diff_density_max 1.027
_refine_diff_density_min -0.533
_refine_diff_density_rms 0.089
_refine_ls_extinction_method none
_refine_ls_goodness_of_fit_ref 1.038
_refine_ls_hydrogen_treatment constr
_refine_ls_matrix_type full
_refine_ls_number_parameters 399
_refine_ls_number_reflns 7285
_refine_ls_number_restraints 36
_refine_ls_restrained_S_all 1.059
_refine_ls_R_factor_all 0.0991
_refine_ls_R_factor_gt 0.0671
_refine_ls_shift/su_max 0.002
_refine_ls_shift/su_mean 0.000
_refine_ls_structure_factor_coef Fsqd
_refine_ls_weighting_details 'calc w=1/[\s^2^(Fo^2^)+(0.0718P)^2^+11.6563P] where P=(Fo^2^+2Fc^2^)/3'
_refine_ls_weighting_scheme calc
_refine_ls_wR_factor_gt 0.1581
_refine_ls_wR_factor_ref 0.1770
_reflns_number_gt 5196
_reflns_number_total 7285
_reflns_threshold_expression >2sigma(I)
_cod_data_source_file b203403d.txt
_cod_data_source_block mas82
_cod_original_sg_symbol_H-M P2(1)/c
_cod_database_code 7114294

loop_
_symmetry_equiv_pos_as_xyz
'x, y, z'
'-x, y+1/2, -z+1/2'
'-x, -y, -z'
'x, -y-1/2, z-1/2'

loop_
_atom_site_label
_atom_site_type_symbol
_atom_site_fract_x
_atom_site_fract_y
_atom_site_fract_z
_atom_site_U_iso_or_equiv
_atom_site_adp_type
_atom_site_occupancy
_atom_site_symmetry_multiplicity
_atom_site_calc_flag
_atom_site_refinement_flags
_atom_site_disorder_assembly
_atom_site_disorder_group
Ge1 Ge 0.47196(4) 0.60812(2) 0.64077(3) 0.02564(16) Uani 1 1 d . A .
C37 C 0.5750(3) 0.5550(2) 0.5972(3) 0.0303(10) Uani 1 1 d . . .
H37A H 0.6098 0.5860 0.5659 0.036 Uiso 1 1 calc R . .
H37B H 0.6327 0.5355 0.6442 0.036 Uiso 1 1 calc R . .
C38 C 0.5182(4) 0.4976(3) 0.5411(3) 0.0332(11) Uani 1 1 d . . .
C39 C 0.5037(5) 0.4328(3) 0.5862(3) 0.0448(13) Uani 1 1 d . . .
H39A H 0.4658 0.3983 0.5458 0.067 Uiso 1 1 calc R . .
H39B H 0.4609 0.4431 0.6244 0.067 Uiso 1 1 calc R . .
H39C H 0.5750 0.4151 0.6177 0.067 Uiso 1 1 calc R . .
C40 C 0.3335(4) 0.6127(3) 0.5517(4) 0.0556(17) Uani 1 1 d . A .
H40A H 0.2980 0.6578 0.5516 0.067 Uiso 1 1 calc R . .
H40B H 0.3451 0.6051 0.4968 0.067 Uiso 1 1 calc R . .
C41 C 0.2679(5) 0.5575(5) 0.5714(6) 0.084(3) Uani 1 1 d . . .
C42 C 0.2980(6) 0.5292(3) 0.6453(7) 0.078(3) Uani 1 1 d . A .
C43 C 0.4061(5) 0.5510(3) 0.7086(4) 0.0591(18) Uani 1 1 d . . .
H43A H 0.4521 0.5107 0.7312 0.071 Uiso 1 1 calc R A .
H43B H 0.3932 0.5775 0.7551 0.071 Uiso 1 1 calc R . .
C44A C 0.1683(14) 0.5146(9) 0.5368(12) 0.056(5) Uiso 0.366(13) 1 d P A 1
H44A H 0.1325 0.5285 0.4794 0.084 Uiso 0.366(13) 1 calc PR A 1
H44B H 0.1182 0.5212 0.5704 0.084 Uiso 0.366(13) 1 calc PR A 1
H44C H 0.1889 0.4661 0.5380 0.084 Uiso 0.366(13) 1 calc PR A 1
C45A C 0.2751(13) 0.4603(8) 0.7124(10) 0.043(4) Uiso 0.366(13) 1 d P A 1
H45A H 0.3280 0.4642 0.7674 0.065 Uiso 0.366(13) 1 calc PR A 1
H45B H 0.2836 0.4157 0.6880 0.065 Uiso 0.366(13) 1 calc PR A 1
H45C H 0.2014 0.4641 0.7178 0.065 Uiso 0.366(13) 1 calc PR A 1
C44B C 0.1642(8) 0.5478(5) 0.4942(7) 0.056(3) Uiso 0.634(13) 1 d P A 2
H44D H 0.1696 0.5781 0.4490 0.084 Uiso 0.634(13) 1 calc PR A 2
H44E H 0.0989 0.5593 0.5101 0.084 Uiso 0.634(13) 1 calc PR A 2
H44F H 0.1600 0.4999 0.4755 0.084 Uiso 0.634(13) 1 calc PR A 2
C45B C 0.2246(8) 0.4788(5) 0.6648(6) 0.047(3) Uiso 0.634(13) 1 d P A 2
H45D H 0.2563 0.4616 0.7214 0.071 Uiso 0.634(13) 1 calc PR A 2
H45E H 0.2139 0.4406 0.6255 0.071 Uiso 0.634(13) 1 calc PR A 2
H45F H 0.1545 0.5006 0.6606 0.071 Uiso 0.634(13) 1 calc PR A 2
C1 C 0.5357(3) 0.6917(2) 0.7038(3) 0.0247(9) Uani 1 1 d . . .
C2 C 0.4732(4) 0.7508(2) 0.7045(3) 0.0315(11) Uani 1 1 d . A .
C3 C 0.5139(4) 0.8034(3) 0.7611(4) 0.0499(16) Uani 1 1 d . . .
H3A H 0.4705 0.8429 0.7610 0.060 Uiso 1 1 calc R A .
C4 C 0.6148(5) 0.7992(3) 0.8165(5) 0.070(2) Uani 1 1 d . A .
H4A H 0.6404 0.8344 0.8564 0.084 Uiso 1 1 calc R . .
C5 C 0.6793(4) 0.7433(3) 0.8138(4) 0.0583(18) Uani 1 1 d . . .
H5A H 0.7506 0.7412 0.8511 0.070 Uiso 1 1 calc R A .
C6 C 0.6425(4) 0.6898(3) 0.7581(3) 0.0327(11) Uani 1 1 d . A .
C7 C 0.7247(4) 0.6349(3) 0.7565(3) 0.0312(11) Uani 1 1 d . . .
C8 C 0.7917(3) 0.6431(3) 0.7044(3) 0.0321(11) Uani 1 1 d . A .
C9 C 0.8755(4) 0.5961(3) 0.7096(3) 0.0401(12) Uani 1 1 d . . .
H9A H 0.9205 0.6023 0.6743 0.048 Uiso 1 1 calc R A .
C10 C 0.8959(4) 0.5414(3) 0.7633(3) 0.0439(13) Uani 1 1 d . A .
C31 C 0.9900(5) 0.4928(4) 0.7670(4) 0.0620(18) Uani 1 1 d . . .
H31A H 1.0240 0.5086 0.7237 0.074 Uiso 1 1 calc R A .
C32 C 1.0761(5) 0.4962(4) 0.8480(5) 0.0645(19) Uani 1 1 d . A .
H32A H 1.1351 0.4647 0.8472 0.097 Uiso 1 1 calc R . .
H32B H 1.0453 0.4831 0.8927 0.097 Uiso 1 1 calc R . .
H32C H 1.1044 0.5431 0.8574 0.097 Uiso 1 1 calc R . .
C33 C 0.9535(6) 0.4218(4) 0.7455(5) 0.083(2) Uani 1 1 d . A .
H33A H 1.0164 0.3926 0.7482 0.125 Uiso 1 1 calc R . .
H33B H 0.9035 0.4206 0.6891 0.125 Uiso 1 1 calc R . .
H33C H 0.9161 0.4049 0.7848 0.125 Uiso 1 1 calc R . .
C11 C 0.8276(5) 0.5335(3) 0.8128(3) 0.0477(14) Uani 1 1 d . . .
H11A H 0.8387 0.4953 0.8494 0.057 Uiso 1 1 calc R A .
C12 C 0.7426(4) 0.5790(3) 0.8115(3) 0.0438(13) Uani 1 1 d . A .
C13A C 0.3739(8) 0.7674(5) 0.6466(6) 0.028(3) Uiso 0.588(6) 1 d PD A 1
C14A C 0.3796(8) 0.7990(5) 0.5732(5) 0.036(2) Uiso 0.588(6) 1 d PD A 1
C15A C 0.2825(7) 0.8174(4) 0.5139(5) 0.033(2) Uiso 0.588(6) 1 d PD A 1
H15A H 0.2859 0.8400 0.4647 0.040 Uiso 0.588(6) 1 calc PR A 1
C16A C 0.1803(7) 0.8034(5) 0.5248(5) 0.037(2) Uiso 0.588(6) 1 d PD A 1
C17A C 0.1780(6) 0.7749(5) 0.5989(5) 0.0312(19) Uiso 0.588(6) 1 d PD A 1
H17A H 0.1098 0.7663 0.6084 0.037 Uiso 0.588(6) 1 calc PR A 1
C18A C 0.2723(6) 0.7583(5) 0.6600(5) 0.027(2) Uiso 0.588(6) 1 d PD A 1
C19A C 0.2651(7) 0.7306(5) 0.7422(5) 0.030(3) Uiso 0.588(6) 1 d PD A 1
H19A H 0.3380 0.7123 0.7736 0.036 Uiso 0.588(6) 1 calc PR A 1
C20A C 0.1806(6) 0.6719(4) 0.7315(5) 0.0251(18) Uiso 0.588(6) 1 d PD A 1
H20A H 0.1801 0.6550 0.7863 0.038 Uiso 0.588(6) 1 calc PR A 1
H20B H 0.2000 0.6343 0.6999 0.038 Uiso 0.588(6) 1 calc PR A 1
H20C H 0.1083 0.6893 0.7018 0.038 Uiso 0.588(6) 1 calc PR A 1
C21A C 0.2356(9) 0.7894(5) 0.7931(6) 0.039(3) Uiso 0.588(6) 1 d PD A 1
H21A H 0.2306 0.7714 0.8463 0.058 Uiso 0.588(6) 1 calc PR A 1
H21B H 0.1655 0.8092 0.7621 0.058 Uiso 0.588(6) 1 calc PR A 1
H21C H 0.2918 0.8249 0.8033 0.058 Uiso 0.588(6) 1 calc PR A 1
C22A C 0.0775(8) 0.8216(5) 0.4599(7) 0.061(3) Uiso 0.588(6) 1 d PD A 1
H22A H 0.0981 0.8454 0.4140 0.073 Uiso 0.588(6) 1 calc PR A 1
C23A C 0.0184(11) 0.7562(7) 0.4241(9) 0.080(4) Uiso 0.588(6) 1 d PD A 1
H23A H -0.0458 0.7676 0.3781 0.120 Uiso 0.588(6) 1 calc PR A 1
H23B H -0.0042 0.7319 0.4674 0.120 Uiso 0.588(6) 1 calc PR A 1
H23C H 0.0670 0.7268 0.4038 0.120 Uiso 0.588(6) 1 calc PR A 1
C24A C 0.0071(11) 0.8698(7) 0.4909(9) 0.081(4) Uiso 0.588(6) 1 d PD A 1
H24A H -0.0521 0.8864 0.4439 0.122 Uiso 0.588(6) 1 calc PR A 1
H24B H 0.0508 0.9088 0.5187 0.122 Uiso 0.588(6) 1 calc PR A 1
H24C H -0.0232 0.8457 0.5302 0.122 Uiso 0.588(6) 1 calc PR A 1
C25A C 0.4868(8) 0.8124(4) 0.5555(6) 0.041(2) Uiso 0.588(6) 1 d PD A 1
H25A H 0.5533 0.8260 0.6004 0.049 Uiso 0.588(6) 1 calc PR A 1
C26A C 0.4889(9) 0.7524(6) 0.4925(7) 0.048(3) Uiso 0.588(6) 1 d PD A 1
H26A H 0.5456 0.7616 0.4656 0.072 Uiso 0.588(6) 1 calc PR A 1
H26B H 0.4182 0.7496 0.4503 0.072 Uiso 0.588(6) 1 calc PR A 1
H26C H 0.5042 0.7088 0.5227 0.072 Uiso 0.588(6) 1 calc PR A 1
C27A C 0.4185(10) 0.8731(6) 0.4682(8) 0.074(4) Uiso 0.588(6) 1 d PD A 1
H27A H 0.4713 0.8884 0.4401 0.111 Uiso 0.588(6) 1 calc PR A 1
H27B H 0.3904 0.9130 0.4910 0.111 Uiso 0.588(6) 1 calc PR A 1
H27C H 0.3583 0.8495 0.4284 0.111 Uiso 0.588(6) 1 calc PR A 1
C13B C 0.3533(11) 0.7567(8) 0.6389(7) 0.025(4) Uiso 0.412(6) 1 d PD A 2
C14B C 0.3401(10) 0.7863(6) 0.5575(7) 0.028(3) Uiso 0.412(6) 1 d PD A 2
C15B C 0.2333(8) 0.7875(6) 0.5054(7) 0.030(3) Uiso 0.412(6) 1 d PD A 2
H15B H 0.2210 0.8036 0.4502 0.036 Uiso 0.412(6) 1 calc PR A 2
C16B C 0.1428(8) 0.7661(6) 0.5306(6) 0.034(3) Uiso 0.412(6) 1 d PD A 2
C17B C 0.1615(8) 0.7426(6) 0.6103(6) 0.027(3) Uiso 0.412(6) 1 d PD A 2
H17B H 0.1007 0.7293 0.6281 0.033 Uiso 0.412(6) 1 calc PR A 2
C18B C 0.2650(8) 0.7370(7) 0.6671(6) 0.019(3) Uiso 0.412(6) 1 d PD A 2
C19B C 0.2751(9) 0.7126(6) 0.7541(6) 0.016(3) Uiso 0.412(6) 1 d PD A 2
H19B H 0.3522 0.6977 0.7788 0.019 Uiso 0.412(6) 1 calc PR A 2
C20B C 0.2030(9) 0.6517(6) 0.7617(8) 0.030(3) Uiso 0.412(6) 1 d PD A 2
H20D H 0.2156 0.6402 0.8205 0.044 Uiso 0.412(6) 1 calc PR A 2
H20E H 0.2207 0.6120 0.7324 0.044 Uiso 0.412(6) 1 calc PR A 2
H20F H 0.1265 0.6640 0.7373 0.044 Uiso 0.412(6) 1 calc PR A 2
C21B C 0.2552(10) 0.7732(6) 0.8069(7) 0.019(3) Uiso 0.412(6) 1 d PD A 2
H21D H 0.2633 0.7575 0.8636 0.028 Uiso 0.412(6) 1 calc PR A 2
H21E H 0.1815 0.7910 0.7826 0.028 Uiso 0.412(6) 1 calc PR A 2
H21F H 0.3081 0.8096 0.8078 0.028 Uiso 0.412(6) 1 calc PR A 2
C22B C 0.0274(11) 0.7650(7) 0.4733(9) 0.050(4) Uiso 0.412(6) 1 d PD A 2
H22B H -0.0239 0.7756 0.5064 0.060 Uiso 0.412(6) 1 calc PR A 2
C23B C 0.0014(11) 0.6944(6) 0.4350(8) 0.044(3) Uiso 0.412(6) 1 d PD A 2
H23D H 0.0122 0.6600 0.4792 0.066 Uiso 0.412(6) 1 calc PR A 2
H23E H 0.0496 0.6843 0.4008 0.066 Uiso 0.412(6) 1 calc PR A 2
H23F H -0.0743 0.6932 0.4003 0.066 Uiso 0.412(6) 1 calc PR A 2
C24B C 0.0084(11) 0.8125(7) 0.4049(8) 0.047(3) Uiso 0.412(6) 1 d PD A 2
H24D H 0.0226 0.8594 0.4263 0.070 Uiso 0.412(6) 1 calc PR A 2
H24E H -0.0673 0.8088 0.3705 0.070 Uiso 0.412(6) 1 calc PR A 2
H24F H 0.0569 0.8016 0.3712 0.070 Uiso 0.412(6) 1 calc PR A 2
C25B C 0.4329(9) 0.8100(5) 0.5280(7) 0.028(3) Uiso 0.412(6) 1 d PD A 2
H25B H 0.3853 0.8326 0.4769 0.034 Uiso 0.412(6) 1 calc PR A 2
C26B C 0.5051(11) 0.7787(7) 0.4847(9) 0.039(3) Uiso 0.412(6) 1 d PD A 2
H26D H 0.4944 0.7289 0.4820 0.059 Uiso 0.412(6) 1 calc PR A 2
H26E H 0.5808 0.7891 0.5149 0.059 Uiso 0.412(6) 1 calc PR A 2
H26F H 0.4884 0.7973 0.4283 0.059 Uiso 0.412(6) 1 calc PR A 2
C27B C 0.5156(12) 0.8866(7) 0.5632(10) 0.056(4) Uiso 0.412(6) 1 d PD A 2
H27D H 0.5035 0.9034 0.6146 0.084 Uiso 0.412(6) 1 calc PR A 2
H27E H 0.4951 0.9222 0.5204 0.084 Uiso 0.412(6) 1 calc PR A 2
H27F H 0.5925 0.8750 0.5733 0.084 Uiso 0.412(6) 1 calc PR A 2
C28 C 0.7762(4) 0.7024(3) 0.6433(3) 0.0357(12) Uani 1 1 d . . .
H28A H 0.6987 0.7173 0.6304 0.043 Uiso 1 1 calc R A .
C29 C 0.7962(4) 0.6830(3) 0.5607(4) 0.0485(14) Uani 1 1 d . A .
H29A H 0.7507 0.6435 0.5366 0.073 Uiso 1 1 calc R . .
H29B H 0.8728 0.6710 0.5704 0.073 Uiso 1 1 calc R . .
H29C H 0.7777 0.7219 0.5224 0.073 Uiso 1 1 calc R . .
C30 C 0.8465(4) 0.7642(3) 0.6811(4) 0.0467(14) Uani 1 1 d . A .
H30A H 0.8333 0.7766 0.7338 0.070 Uiso 1 1 calc R . .
H30B H 0.8280 0.8032 0.6428 0.070 Uiso 1 1 calc R . .
H30C H 0.9234 0.7525 0.6911 0.070 Uiso 1 1 calc R . .
C34 C 0.6745(7) 0.5685(5) 0.8704(4) 0.093(3) Uani 1 1 d . . .
H34A H 0.5996 0.5873 0.8467 0.112 Uiso 1 1 calc R A 1
C35A C 0.6725(12) 0.5115(7) 0.9040(9) 0.053(4) Uiso 0.434(11) 1 d P A 1
H35A H 0.6242 0.5139 0.9395 0.079 Uiso 0.434(11) 1 calc PR A 1
H35B H 0.7460 0.4994 0.9378 0.079 Uiso 0.434(11) 1 calc PR A 1
H35C H 0.6458 0.4765 0.8611 0.079 Uiso 0.434(11) 1 calc PR A 1
C36A C 0.7576(11) 0.6245(7) 0.9563(8) 0.048(4) Uiso 0.434(11) 1 d P A 1
H36A H 0.7628 0.6708 0.9348 0.071 Uiso 0.434(11) 1 calc PR A 1
H36B H 0.8306 0.6051 0.9781 0.071 Uiso 0.434(11) 1 calc PR A 1
H36C H 0.7227 0.6270 1.0009 0.071 Uiso 0.434(11) 1 calc PR A 1
C35B C 0.6278(8) 0.4803(5) 0.8533(7) 0.048(3) Uiso 0.566(11) 1 d P A 2
H35D H 0.5948 0.4725 0.7938 0.072 Uiso 0.566(11) 1 calc PR A 2
H35E H 0.5739 0.4716 0.8830 0.072 Uiso 0.566(11) 1 calc PR A 2
H35F H 0.6896 0.4491 0.8740 0.072 Uiso 0.566(11) 1 calc PR A 2
C36B C 0.7177(10) 0.5726(7) 0.9560(8) 0.068(4) Uiso 0.566(11) 1 d P A 2
H36D H 0.6605 0.5638 0.9824 0.103 Uiso 0.566(11) 1 calc PR A 2
H36E H 0.7478 0.6186 0.9712 0.103 Uiso 0.566(11) 1 calc PR A 2
H36F H 0.7754 0.5383 0.9747 0.103 Uiso 0.566(11) 1 calc PR A 2

loop_
_atom_site_aniso_label
_atom_site_aniso_U_11
_atom_site_aniso_U_22
_atom_site_aniso_U_33
_atom_site_aniso_U_23
_atom_site_aniso_U_13
_atom_site_aniso_U_12
Ge1 0.0181(2) 0.0338(3) 0.0259(3) -0.0151(2) 0.00783(18) -0.0074(2)
C37 0.018(2) 0.042(3) 0.030(3) -0.016(2) 0.007(2) -0.0044(19)
C38 0.022(2) 0.042(3) 0.036(3) -0.017(2) 0.009(2) 0.000(2)
C39 0.067(4) 0.039(3) 0.037(3) 0.001(2) 0.030(3) 0.007(3)
C40 0.025(3) 0.087(4) 0.049(4) -0.044(3) 0.002(2) 0.005(3)
C41 0.030(3) 0.104(6) 0.129(7) -0.091(6) 0.041(4) -0.032(4)
C42 0.067(5) 0.053(4) 0.146(8) -0.069(5) 0.084(6) -0.047(4)
C43 0.093(5) 0.036(3) 0.076(4) -0.022(3) 0.069(4) -0.020(3)
C1 0.019(2) 0.033(2) 0.023(2) -0.0131(18) 0.0082(18) -0.0084(18)
C2 0.029(3) 0.034(2) 0.040(3) -0.010(2) 0.023(2) -0.008(2)
C3 0.038(3) 0.043(3) 0.081(4) -0.037(3) 0.037(3) -0.020(2)
C4 0.039(3) 0.082(5) 0.100(5) -0.077(4) 0.038(4) -0.035(3)
C5 0.027(3) 0.088(5) 0.061(4) -0.052(4) 0.014(3) -0.022(3)
C6 0.023(2) 0.048(3) 0.027(3) -0.019(2) 0.007(2) -0.010(2)
C7 0.020(2) 0.048(3) 0.020(2) -0.015(2) -0.0015(19) -0.008(2)
C8 0.017(2) 0.044(3) 0.031(3) -0.014(2) 0.0001(19) -0.007(2)
C9 0.024(2) 0.057(3) 0.036(3) -0.014(3) 0.003(2) -0.002(2)
C10 0.035(3) 0.061(4) 0.029(3) -0.015(3) -0.001(2) 0.004(3)
C31 0.056(4) 0.078(5) 0.051(4) -0.007(3) 0.013(3) 0.021(3)
C32 0.033(3) 0.069(4) 0.090(5) -0.001(4) 0.016(3) 0.014(3)
C33 0.060(4) 0.079(5) 0.103(6) -0.038(5) 0.012(4) 0.002(4)
C11 0.051(3) 0.056(3) 0.025(3) -0.005(2) -0.007(3) 0.005(3)
C12 0.034(3) 0.073(4) 0.019(3) -0.009(2) -0.001(2) -0.001(3)
C28 0.016(2) 0.054(3) 0.038(3) -0.008(2) 0.010(2) -0.003(2)
C29 0.039(3) 0.064(4) 0.050(3) -0.005(3) 0.025(3) -0.008(3)
C30 0.032(3) 0.048(3) 0.060(4) -0.005(3) 0.012(3) -0.007(2)
C34 0.088(6) 0.162(8) 0.039(4) 0.048(5) 0.032(4) 0.050(6)

loop_
_atom_type_symbol
_atom_type_description
_atom_type_scat_dispersion_real
_atom_type_scat_dispersion_imag
_atom_type_scat_source
C C 0.0033 0.0016 'International Tables Vol C Tables 4.2.6.8 and 6.1.1.4'
H H 0.0000 0.0000 'International Tables Vol C Tables 4.2.6.8 and 6.1.1.4'
Ge Ge 0.1547 1.8001 'International Tables Vol C Tables 4.2.6.8 and 6.1.1.4'

loop_
_geom_angle_atom_site_label_1
_geom_angle_atom_site_label_2
_geom_angle_atom_site_label_3
_geom_angle
_geom_angle_site_symmetry_1
C43 Ge1 C40 91.2(3) .
C43 Ge1 C37 111.6(2) .
C40 Ge1 C37 107.2(2) .
C43 Ge1 C1 109.7(2) .
C40 Ge1 C1 120.8(2) .
C37 Ge1 C1 114.15(17) .
C38 C37 Ge1 111.4(3) .
C38 C38 C37 124.1(6) 3_666
C38 C38 C39 121.5(6) 3_666
C37 C38 C39 114.3(4) .
C41 C40 Ge1 104.4(5) .
C42 C41 C40 119.6(6) .
C42 C41 C44A 96.7(10) .
C40 C41 C44A 143.7(12) .
C42 C41 C44B 132.5(8) .
C40 C41 C44B 107.8(9) .
C44A C41 C44B 36.0(7) .
C41 C42 C45B 117.6(8) .
C41 C42 C43 119.7(6) .
C45B C42 C43 122.7(9) .
C41 C42 C45A 146.8(8) .
C45B C42 C45A 30.8(6) .
C43 C42 C45A 92.9(8) .
C42 C43 Ge1 102.1(5) .
C2 C1 C6 117.9(4) .
C2 C1 Ge1 121.8(3) .
C6 C1 Ge1 119.8(3) .
C3 C2 C13A 113.0(6) .
C3 C2 C1 120.3(5) .
C13A C2 C1 126.3(6) .
C3 C2 C13B 120.5(7) .
C13A C2 C13B 9.5(7) .
C1 C2 C13B 119.2(6) .
C4 C3 C2 121.1(5) .
C3 C4 C5 119.2(5) .
C4 C5 C6 121.6(5) .
C5 C6 C1 119.6(5) .
C5 C6 C7 116.1(4) .
C1 C6 C7 124.2(4) .
C12 C7 C8 119.1(5) .
C12 C7 C6 121.4(4) .
C8 C7 C6 119.3(5) .
C9 C8 C7 119.1(5) .
C9 C8 C28 119.2(4) .
C7 C8 C28 121.6(4) .
C10 C9 C8 123.2(5) .
C9 C10 C11 116.7(5) .
C9 C10 C31 120.5(5) .
C11 C10 C31 122.8(6) .
C33 C31 C32 111.6(6) .
C33 C31 C10 112.4(6) .
C32 C31 C10 112.3(5) .
C10 C11 C12 123.2(5) .
C7 C12 C11 118.7(5) .
C7 C12 C34 121.3(5) .
C11 C12 C34 120.0(6) .
C18A C13A C2 124.3(7) .
C18A C13A C14A 119.1(9) .
C2 C13A C14A 116.4(8) .
C15A C14A C13A 118.6(9) .
C15A C14A C25A 119.3(7) .
C13A C14A C25A 122.1(9) .
C14A C15A C16A 122.1(8) .
C17A C16A C15A 117.7(7) .
C17A C16A C22A 120.8(8) .
C15A C16A C22A 121.4(8) .
C16A C17A C18A 121.6(8) .
C17A C18A C13A 120.6(8) .
C17A C18A C19A 119.4(7) .
C13A C18A C19A 120.0(7) .
C18A C19A C21A 109.5(8) .
C18A C19A C20A 112.6(7) .
C21A C19A C20A 109.5(7) .
C16A C22A C24A 112.9(9) .
C16A C22A C23A 109.1(9) .
C24A C22A C23A 112.4(10) .
C14A C25A C26A 101.4(8) .
C14A C25A C27A 90.9(7) .
C26A C25A C27A 92.1(7) .
C18B C13B C14B 122.9(11) .
C18B C13B C2 117.0(8) .
C14B C13B C2 120.0(9) .
C15B C14B C13B 115.0(10) .
C15B C14B C25B 121.3(9) .
C13B C14B C25B 123.5(11) .
C14B C15B C16B 123.5(10) .
C17B C16B C15B 117.7(10) .
C17B C16B C22B 118.6(10) .
C15B C16B C22B 123.6(10) .
C16B C17B C18B 123.9(10) .
C17B C18B C13B 116.7(10) .
C17B C18B C19B 119.0(9) .
C13B C18B C19B 124.2(9) .
C18B C19B C20B 116.2(9) .
C18B C19B C21B 109.6(10) .
C20B C19B C21B 109.7(8) .
C24B C22B C23B 106.1(11) .
C24B C22B C16B 114.0(11) .
C23B C22B C16B 109.7(11) .
C26B C25B C14B 135.9(10) .
C26B C25B C27B 96.1(9) .
C14B C25B C27B 126.2(9) .
C8 C28 C30 111.8(4) .
C8 C28 C29 113.7(4) .
C30 C28 C29 109.8(4) .
C35A C34 C36B 68.7(9) .
C35A C34 C12 120.5(10) .
C36B C34 C12 122.5(9) .
C35A C34 C35B 35.0(8) .
C36B C34 C35B 103.5(8) .
C12 C34 C35B 104.6(6) .
C35A C34 C36A 104.5(9) .
C36B C34 C36A 36.9(7) .
C12 C34 C36A 96.7(7) .
C35B C34 C36A 139.5(7) .

loop_
_geom_bond_atom_site_label_1
_geom_bond_atom_site_label_2
_geom_bond_distance
_geom_bond_site_symmetry_2
Ge1 C43 1.954(5) .
Ge1 C40 1.970(5) .
Ge1 C37 1.982(4) .
Ge1 C1 1.986(4) .
C37 C38 1.507(6) .
C38 C38 1.329(10) 3_666
C38 C39 1.512(7) .
C40 C41 1.461(11) .
C41 C42 1.313(12) .
C41 C44A 1.500(17) .
C41 C44B 1.582(13) .
C42 C45B 1.461(10) .
C42 C43 1.546(11) .
C42 C45A 1.831(17) .
C1 C2 1.406(6) .
C1 C6 1.413(6) .
C2 C3 1.394(7) .
C2 C13A 1.401(11) .
C2 C13B 1.619(14) .
C3 C4 1.365(9) .
C4 C5 1.377(9) .
C5 C6 1.390(7) .
C6 C7 1.508(7) .
C7 C12 1.403(8) .
C7 C8 1.406(7) .
C8 C9 1.398(7) .
C8 C28 1.520(7) .
C9 C10 1.372(8) .
C10 C11 1.383(8) .
C10 C31 1.525(8) .
C31 C33 1.471(10) .
C31 C32 1.488(9) .
C11 C12 1.403(8) .
C12 C34 1.515(8) .
C13A C18A 1.400(11) .
C13A C14A 1.401(10) .
C14A C15A 1.400(12) .
C14A C25A 1.516(12) .
C15A C16A 1.406(11) .
C16A C17A 1.373(11) .
C16A C22A 1.494(12) .
C17A C18A 1.383(10) .
C18A C19A 1.511(11) .
C19A C21A 1.542(11) .
C19A C20A 1.553(10) .
C22A C24A 1.499(14) .
C22A C23A 1.515(15) .
C25A C26A 1.583(11) .
C25A C27A 1.892(13) .
C13B C18B 1.405(13) .
C13B C14B 1.450(12) .
C14B C15B 1.400(14) .
C14B C25B 1.493(13) .
C15B C16B 1.412(14) .
C16B C17B 1.371(13) .
C16B C22B 1.518(14) .
C17B C18B 1.400(12) .
C18B C19B 1.508(13) .
C19B C20B 1.534(12) .
C19B C21B 1.543(12) .
C22B C24B 1.443(16) .
C22B C23B 1.514(16) .
C25B C26B 1.468(12) .
C25B C27B 1.827(14) .
C28 C30 1.529(7) .
C28 C29 1.532(7) .
C34 C35A 1.250(15) .
C34 C36B 1.387(14) .
C34 C35B 1.816(14) .
C34 C36A 1.878(16) .
